data_1526243
loop_
_publ_author_name
'Petrov, A.N.'
'Zuev, A.Yu.'
'Tikhonova, I.L.'
'Voronin, V.I.'

_publ_section_title
;
 Crystal and defect structure of the mixed oxides La Mn1-z Cuz O3+y (0 < z
 < 4)
;
_journal_name_full 'Solid State Ionics'
_journal_page_first 179
_journal_page_last 188
_journal_volume 129
_journal_year 2000
_chemical_formula_sum 'Cu0.4 La0.996 Mn0.6 O3'
_chemical_name_systematic 'La0.996 (Mn0.6 Cu0.4) O3'
_space_group_IT_number 62
_symmetry_space_group_name_Hall '-P 2c 2ab'
_symmetry_space_group_name_H-M 'P b n m'
_cell_angle_alpha 90
_cell_angle_beta 90
_cell_angle_gamma 90
_cell_formula_units_Z 4
_cell_length_a 5.5257
_cell_length_b 5.4904
_cell_length_c 7.7744
_cell_volume 235.862
_citation_journal_id_ASTM SSIOD3
_cod_data_source_file Petrov_SSIOD3_2000_562.cif
_cod_data_source_block Cu0.4La0.996Mn0.6O3
_cod_original_cell_volume 235.8621
_cod_original_sg_symbol_Hall '-P 2ac 2n (z,x,y)'
_cod_database_code 1526243

loop_
_symmetry_equiv_pos_as_xyz
x,y,z
x+1/2,-y+1/2,-z
-x+1/2,y+1/2,-z+1/2
-x,-y,z+1/2
-x,-y,-z
-x-1/2,y-1/2,z
x-1/2,-y-1/2,z-1/2
x,y,-z-1/2

loop_
_atom_site_label
_atom_site_type_symbol
_atom_site_fract_x
_atom_site_fract_y
_atom_site_fract_z
_atom_site_occupancy
_atom_site_U_iso_or_equiv
Mn1 Mn+3 0 0 0 0.6 0.0
Cu1 Cu+3 0 0 0 0.4 0.0
La1 La+3 0.0063 0.5245 0.25 0.996 0.0
O2 O-2 0.2245 0.2772 0.0365 1 0.0
O1 O-2 -0.0692 -0.0083 0.25 1 0.0
